data_4518668
loop_
_publ_author_name
'Kong, Lingheng'
'Han, Xi'
'Chen, Haohua'
'Sun, Huaming'
'Lan, Yu'
'Li, Xingwei'

_publ_section_title
;
 Rhodium(II)-Catalyzed Regioselective Remote C--H Alkylation of Protic
 Indoles
;
_journal_name_full 'ACS Catalysis'
_journal_page_first 4929
_journal_page_last 4935
_journal_paper_doi 10.1021/acscatal.1c01052
_journal_year 2021
_chemical_absolute_configuration ad
_chemical_formula_moiety 'C24 H16 Br N O, 0.25(H2 O)'
_chemical_formula_sum 'C24 H16.5 Br N O1.25'
_chemical_formula_weight 418.79
_space_group_crystal_system triclinic
_space_group_IT_number 1
_space_group_name_Hall 'P 1'
_space_group_name_H-M_alt 'P 1'
_atom_sites_solution_hydrogens mixed
_atom_sites_solution_primary dual
_audit_creation_date 2021-03-31
_audit_creation_method
;
Olex2 1.3
(compiled 2020.11.12 svn.r5f609507 for OlexSys, GUI svn.r6272)
;
_cell_angle_alpha 94.461(3)
_cell_angle_beta 102.259(4)
_cell_angle_gamma 105.750(3)
_cell_formula_units_Z 4
_cell_length_a 9.7726(9)
_cell_length_b 12.1642(11)
_cell_length_c 16.4042(15)
_cell_measurement_reflns_used 9532
_cell_measurement_temperature 153.0
_cell_measurement_theta_max 68.322
_cell_measurement_theta_min 2.785
_cell_volume 1814.9(3)
_computing_cell_refinement 'SAINT V8.40A (?, 2016)'
_computing_data_reduction 'SAINT V8.40A (?, 2016)'
_computing_molecular_graphics 'Olex2 1.3 (Dolomanov et al., 2009)'
_computing_publication_material 'Olex2 1.3 (Dolomanov et al., 2009)'
_computing_structure_refinement 'SHELXL 2018/3 (Sheldrick, 2015)'
_computing_structure_solution 'SHELXT  (Sheldrick, 2015)'
_diffrn_ambient_temperature 153.0
_diffrn_measured_fraction_theta_full 0.991
_diffrn_measured_fraction_theta_max 0.980
_diffrn_measurement_device_type 'Bruker APEX-II CCD'
_diffrn_measurement_method '\f and \w scans'
_diffrn_radiation_type CuK\a
_diffrn_radiation_wavelength 1.54178
_diffrn_reflns_av_unetI/netI 0.0539
_diffrn_reflns_Laue_measured_fraction_full 0.991
_diffrn_reflns_Laue_measured_fraction_max 0.980
_diffrn_reflns_limit_h_max 11
_diffrn_reflns_limit_h_min -11
_diffrn_reflns_limit_k_max 14
_diffrn_reflns_limit_k_min -14
_diffrn_reflns_limit_l_max 19
_diffrn_reflns_limit_l_min -19
_diffrn_reflns_number 12366
_diffrn_reflns_point_group_measured_fraction_full 0.932
_diffrn_reflns_point_group_measured_fraction_max 0.919
_diffrn_reflns_theta_full 67.679
_diffrn_reflns_theta_max 68.773
_diffrn_reflns_theta_min 2.785
_diffrn_source_current 50.0
_diffrn_source_power 2.5
_diffrn_source_voltage 50.0
_diffrn_standards_number 0
_exptl_absorpt_coefficient_mu 3.200
_exptl_absorpt_correction_T_max 0.7531
_exptl_absorpt_correction_T_min 0.5462
_exptl_absorpt_correction_type multi-scan
_exptl_absorpt_process_details
;
SADABS-2016/2 (Bruker,2016/2) was used for absorption correction.
wR2(int) was 0.1229 before and 0.0905 after correction.
The Ratio of minimum to maximum transmission is 0.7253.
The \l/2 correction factor is Not present.
;
_exptl_crystal_colour 'clear light colourless'
_exptl_crystal_colour_lustre clear
_exptl_crystal_colour_modifier light
_exptl_crystal_colour_primary colourless
_exptl_crystal_density_diffrn 1.533
_exptl_crystal_description block
_exptl_crystal_F_000 850
_exptl_crystal_size_max 0.5
_exptl_crystal_size_mid 0.4
_exptl_crystal_size_min 0.3
_refine_diff_density_max 1.792
_refine_diff_density_min -1.031
_refine_diff_density_rms 0.171
_refine_ls_abs_structure_details
;
 Flack x determined using 4630 quotients [(I+)-(I-)]/[(I+)+(I-)]
 (Parsons, Flack and Wagner, Acta Cryst. B69 (2013) 249-259).
;
_refine_ls_abs_structure_Flack 0.085(8)
_refine_ls_extinction_method none
_refine_ls_goodness_of_fit_ref 1.040
_refine_ls_hydrogen_treatment constr
_refine_ls_matrix_type full
_refine_ls_number_parameters 990
_refine_ls_number_reflns 12366
_refine_ls_number_restraints 9
_refine_ls_restrained_S_all 1.040
_refine_ls_R_factor_all 0.0884
_refine_ls_R_factor_gt 0.0766
_refine_ls_shift/su_max 0.000
_refine_ls_shift/su_mean 0.000
_refine_ls_structure_factor_coef Fsqd
_refine_ls_weighting_details 'w=1/[\s^2^(Fo^2^)+(0.1076P)^2^+11.9152P] where P=(Fo^2^+2Fc^2^)/3'
_refine_ls_weighting_scheme calc
_refine_ls_wR_factor_gt 0.2335
_refine_ls_wR_factor_ref 0.2410
_reflns_Friedel_coverage 0.876
_reflns_Friedel_fraction_full 0.874
_reflns_Friedel_fraction_max 0.859
_reflns_number_gt 11309
_reflns_number_total 12366
_reflns_threshold_expression 'I > 2\s(I)'
_cod_data_source_file cs1c01052_si_001.cif
_cod_data_source_block s_tw
_cod_original_formula_sum 'C24 H16.50 Br N O1.25'
_cod_database_code 4518668
_shelx_shelxl_version_number 2018/3
_shelx_space_group_comment
;
The symmetry employed for this shelxl refinement is uniquely defined
by the following loop, which should always be used as a source of
symmetry information in preference to the above space-group names.
They are only intended as comments.
;
_shelx_estimated_absorpt_t_max 0.447
_shelx_estimated_absorpt_t_min 0.298
_olex2_refinement_description
;
1. Twinned data refinement
 Scales: 0.635(5)
 0.365(5)
2. Fixed Uiso
 At 1.2 times of:
  All C(H) groups, All N(H) groups
 At 1.5 times of:
  All O(H) groups, All O(H,H) groups
3. Uiso/Uaniso restraints and constraints
Uanis(C35) \\sim Ueq: with sigma of 0.01 and sigma for terminal atoms of 0.02
4.a Free rotating group:
 O010(H01B,H01C)
4.b Aromatic/amide H refined with riding coordinates:
 N007(H007), N009(H009), N00B(H00B), C00C(H00C), N00D(H00D), C00F(H00F),
 C00G(H00G), C00L(H00L), C00N(H00N), C00O(H00O), C00Q(H00Q), C00U(H00U),
 C00W(H00W), C00Y(H00Y), C012(H012), C017(H017), C019(H019), C01A(H01A),
 C01E(H01E), C01F(H01F), C01G(H01G), C01H(H01H), C01I(H01I), C01J(H01J),
 C01N(H01N), C01O(H01O), C01P(H01P), C01R(H01R), C01S(H01S), C01U(H01U),
 C01X(H01X), C01Y(H01Y), C020(H020), C023(H023), C024(H024), C025(H025),
 C026(H026), C029(H029), C02B(H02B), C02D(H02D), C02E(H02E), C02F(H02F),
 C02H(H02H), C02I(H02I), C02J(H02J), C02K(H02K), C02L(H02L), C02O(H02O),
 C02P(H02P), C02Q(H02Q), C02R(H02R), C02S(H02S), C02T(H02T), C02U(H02U),
 C02V(H02V), C02Y(H02Y), C02Z(H02Z), C031(H031), C033(H033), C35(H35)
4.c Idealised tetrahedral OH refined as rotating group:
 O005(H005), O006(H006), O008(H008), O00E(H00E)
;
_smtbx_masks_void_probe_radius 1.2
_smtbx_masks_void_truncation_radius 1.2
_olex2_submission_special_instructions 'No special instructions were received'

loop_
_space_group_symop_operation_xyz
'x, y, z'

loop_
_atom_site_label
_atom_site_type_symbol
_atom_site_fract_x
_atom_site_fract_y
_atom_site_fract_z
_atom_site_U_iso_or_equiv
_atom_site_adp_type
_atom_site_occupancy
_atom_site_site_symmetry_order
_atom_site_calc_flag
_atom_site_refinement_flags_posn
_atom_site_refinement_flags_adp
_atom_site_refinement_flags_occupancy
_atom_site_disorder_assembly
_atom_site_disorder_group
Br01 Br 0.54851(19) 0.59635(16) -0.41369(11) 0.0475(5) Uani 1 1 d . . . . .
Br02 Br 0.9694(2) 1.26144(16) 0.39398(12) 0.0523(5) Uani 1 1 d . . . . .
Br03 Br 1.7587(2) 0.96591(17) 0.42320(13) 0.0533(5) Uani 1 1 d . . . . .
Br04 Br 0.2715(3) 0.1991(2) -0.42598(14) 0.0754(8) Uani 1 1 d . . . . .
O005 O 1.0759(13) 0.3921(12) 0.1869(9) 0.052(3) Uani 1 1 d . . . . .
H005 H 1.028269 0.356148 0.218618 0.078 Uiso 1 1 calc R U . . .
O006 O 1.0359(13) 0.7391(9) 0.0666(8) 0.039(3) Uani 1 1 d . . . . .
H006 H 0.949155 0.701893 0.041794 0.058 Uiso 1 1 calc R U . . .
N007 N 0.6720(14) 0.9412(12) -0.1707(8) 0.038(3) Uani 1 1 d . . . . .
H007 H 0.723202 1.010290 -0.176936 0.045 Uiso 1 1 calc R U . . .
O008 O -0.0585(13) -0.2636(10) -0.1199(8) 0.045(3) Uani 1 1 d . . . . .
H008 H 0.018744 -0.263676 -0.085719 0.067 Uiso 1 1 calc R U . . .
N009 N 0.8393(13) 0.5162(11) 0.1269(8) 0.030(3) Uani 1 1 d . . . . .
H009 H 0.890791 0.587042 0.124764 0.037 Uiso 1 1 calc R U . . .
C00A C 0.3920(16) -0.0226(12) 0.0900(9) 0.028(3) Uani 1 1 d . . . . .
N00B N 1.1725(14) 0.5512(12) -0.1104(9) 0.038(3) Uani 1 1 d . . . . .
H00B H 1.121641 0.600951 -0.115309 0.046 Uiso 1 1 calc R U . . .
C00C C 1.0806(17) 0.5540(14) -0.4319(8) 0.031(3) Uani 1 1 d . . . . .
H00C H 1.060446 0.572428 -0.487570 0.037 Uiso 1 1 calc R U . . .
N00D N 0.2982(13) 0.1205(10) 0.1272(7) 0.029(3) Uani 1 1 d . . . . .
H00D H 0.245295 0.168869 0.125058 0.035 Uiso 1 1 calc R U . . .
O00E O 0.9287(14) 0.1741(10) -0.1318(9) 0.048(3) Uani 1 1 d . . . . .
H00E H 0.993882 0.215158 -0.090539 0.072 Uiso 1 1 calc R U . . .
C00F C 0.8258(17) 0.4201(14) -0.0172(10) 0.033(3) Uani 1 1 d . . . . .
H00F H 0.882170 0.486499 -0.034897 0.039 Uiso 1 1 calc R U . . .
C00G C 0.083(2) 0.0238(19) -0.3604(11) 0.052(5) Uani 1 1 d . . . . .
H00G H 0.017167 0.015214 -0.413865 0.062 Uiso 1 1 calc R U . . .
C00H C 0.7997(15) 0.4257(12) 0.0629(9) 0.028(3) Uani 1 1 d . . . . .
C00I C 0.4334(15) 0.1843(13) 0.2765(9) 0.030(3) Uani 1 1 d . . . . .
C00J C 1.1598(16) 0.5119(13) -0.2638(9) 0.030(3) Uani 1 1 d . . . . .
C00K C 0.9643(18) 1.1468(15) 0.3064(10) 0.039(4) Uani 1 1 d . . . . .
C00L C 0.7045(18) 0.4382(17) -0.3594(11) 0.045(4) Uani 1 1 d . . . . .
H00L H 0.722074 0.434367 -0.414152 0.054 Uiso 1 1 calc R U . . .
C00M C 0.2895(16) 0.0374(12) 0.0631(9) 0.029(3) Uani 1 1 d . . . . .
C00N C 0.8076(16) 0.9256(13) -0.0263(10) 0.034(3) Uani 1 1 d . . . . .
H00N H 0.877046 0.999922 -0.017292 0.040 Uiso 1 1 calc R U . . .
C00O C 1.2256(16) 0.5580(13) 0.0469(10) 0.033(3) Uani 1 1 d . . . . .
H00O H 1.176379 0.613184 0.057287 0.039 Uiso 1 1 calc R U . . .
C00P C 1.2909(16) 0.5482(14) 0.2026(10) 0.035(3) Uani 1 1 d . . . . .
C00Q C 0.1952(17) 0.0107(13) -0.0188(9) 0.031(3) Uani 1 1 d . . . . .
H00Q H 0.126589 0.051704 -0.036173 0.038 Uiso 1 1 calc R U . . .
C00R C 0.6998(14) 0.8873(12) -0.0996(9) 0.026(3) Uani 1 1 d . . . . .
C00S C 0.4052(15) 0.1147(14) 0.1960(9) 0.031(3) Uani 1 1 d . . . . .
C00T C 0.7923(17) 0.3094(13) -0.1571(10) 0.036(3) Uani 1 1 d . . . . .
C00U C 1.1573(16) 0.9352(14) 0.2629(11) 0.036(4) Uani 1 1 d . . . . .
H00U H 1.234482 0.951597 0.312471 0.043 Uiso 1 1 calc R U . . .
C00V C 1.3903(17) 0.6834(16) 0.3362(11) 0.040(4) Uani 1 1 d . . . . .
C00W C 0.8408(16) 1.0384(14) 0.1693(9) 0.032(3) Uani 1 1 d . . . . .
H00W H 0.764804 1.022899 0.119234 0.039 Uiso 1 1 calc R U . . .
C00X C 1.1790(17) 0.4907(14) 0.2332(10) 0.037(3) Uani 1 1 d . . . . .
C00Y C 0.6025(16) 0.7039(12) -0.0539(9) 0.027(3) Uani 1 1 d . . . . .
H00Y H 0.534863 0.628815 -0.062883 0.032 Uiso 1 1 calc R U . . .
C00Z C 1.2304(16) 0.5204(14) -0.0351(11) 0.035(3) Uani 1 1 d . . . . .
O010 O 1.0513(17) 0.2311(13) 0.0398(11) 0.071(5) Uani 1 1 d G . . . .
H01B H 1.064998 0.272042 0.088268 0.107 Uiso 1 1 d G U . . .
H01C H 1.072268 0.168382 0.052309 0.107 Uiso 1 1 d G U . . .
C011 C 0.9418(15) 0.9744(14) 0.1778(10) 0.031(3) Uani 1 1 d . . . . .
C012 C 0.849(2) 0.686(2) 0.4187(13) 0.057(6) Uani 1 1 d . . . . .
H012 H 0.861369 0.733974 0.470205 0.068 Uiso 1 1 calc R U . . .
C013 C 0.7863(16) 0.4799(14) 0.1961(10) 0.034(3) Uani 1 1 d . . . . .
C014 C 0.5934(15) 0.7754(13) -0.1157(10) 0.031(3) Uani 1 1 d . . . . .
C015 C 1.3046(16) 0.4419(14) -0.0527(10) 0.034(3) Uani 1 1 d . . . . .
C016 C 0.4995(16) 0.9048(14) -0.3135(9) 0.032(3) Uani 1 1 d . . . . .
C017 C 1.500(2) 0.7779(18) 0.3875(13) 0.050(5) Uani 1 1 d . . . . .
H017 H 1.497121 0.799991 0.443774 0.060 Uiso 1 1 calc R U . . .
C018 C 0.8119(16) 0.8518(12) 0.0346(9) 0.029(3) Uani 1 1 d . . . . .
C019 C 0.527(3) 1.0191(19) -0.4225(15) 0.064(6) Uani 1 1 d . . . . .
H019 H 0.584316 1.078959 -0.445879 0.077 Uiso 1 1 calc R U . . .
C01A C 0.5877(18) 0.5078(16) -0.2582(10) 0.040(4) Uani 1 1 d . . . . .
H01A H 0.523955 0.549816 -0.245572 0.047 Uiso 1 1 calc R U . . .
C01B C 0.9315(16) 0.8833(13) 0.1142(10) 0.030(3) Uani 1 1 d . . . . .
C01C C 0.8760(17) 0.2424(14) -0.1829(11) 0.038(4) Uani 1 1 d . . . . .
C01D C -0.0236(18) -0.1896(14) -0.1783(11) 0.040(4) Uani 1 1 d . . . . .
C01E C 0.3577(17) 0.2667(14) 0.2874(9) 0.033(3) Uani 1 1 d . . . . .
H01E H 0.289788 0.277860 0.240320 0.040 Uiso 1 1 calc R U . . .
C01F C 0.7103(16) 0.3651(15) 0.1745(10) 0.037(4) Uani 1 1 d . . . . .
H01F H 0.661784 0.317873 0.209433 0.044 Uiso 1 1 calc R U . . .
C01G C 0.911(2) 0.6634(15) 0.2931(10) 0.042(4) Uani 1 1 d . . . . .
H01G H 0.966072 0.689956 0.253336 0.050 Uiso 1 1 calc R U . . .
C01H C 1.6239(18) 0.8045(14) 0.2727(11) 0.041(4) Uani 1 1 d . . . . .
H01H H 1.702531 0.847140 0.251570 0.049 Uiso 1 1 calc R U . . .
C01I C 0.6856(17) 0.2220(14) -0.0447(11) 0.038(4) Uani 1 1 d . . . . .
H01I H 0.645222 0.152384 -0.083278 0.046 Uiso 1 1 calc R U . . .
C01J C 0.7081(15) 0.7413(13) 0.0194(10) 0.031(3) Uani 1 1 d . . . . .
H01J H 0.712254 0.691884 0.061394 0.037 Uiso 1 1 calc R U . . .
C01K C 0.8096(17) 0.5553(14) 0.2745(10) 0.033(3) Uani 1 1 d . . . . .
C01L C 1.2033(15) 0.4947(14) -0.1780(10) 0.034(3) Uani 1 1 d . . . . .
C01M C 1.0355(16) 0.8245(13) 0.1251(10) 0.033(3) Uani 1 1 d . . . . .
C01N C 1.2829(17) 0.4226(14) -0.1419(12) 0.040(4) Uani 1 1 d . . . . .
H01N H 1.316704 0.369746 -0.172034 0.049 Uiso 1 1 calc R U . . .
C01O C 0.4646(17) 0.0299(13) 0.1762(9) 0.032(3) Uani 1 1 d . . . . .
H01O H 0.540128 0.008972 0.212495 0.038 Uiso 1 1 calc R U . . .
C01P C 1.3751(18) 0.3939(15) 0.0155(11) 0.040(4) Uani 1 1 d . . . . .
H01P H 1.421916 0.337056 0.005067 0.048 Uiso 1 1 calc R U . . .
C01Q C 0.7704(15) 0.3199(13) -0.0690(10) 0.033(3) Uani 1 1 d . . . . .
C01R C 0.307(2) 0.867(2) -0.4384(14) 0.061(5) Uani 1 1 d . . . . .
H01R H 0.212526 0.824204 -0.472282 0.073 Uiso 1 1 calc R U . . .
C01S C 0.726(2) 0.5184(16) 0.3314(12) 0.045(4) Uani 1 1 d . . . . .
H01S H 0.652075 0.446306 0.318327 0.054 Uiso 1 1 calc R U . . .
C01T C 0.7604(16) 0.3717(14) -0.2984(10) 0.034(3) Uani 1 1 d . . . . .
C01U C 0.935(2) 0.7329(19) 0.3671(13) 0.052(5) Uani 1 1 d . . . . .
H01U H 1.004923 0.807094 0.381532 0.063 Uiso 1 1 calc R U . . .
C01V C 1.3997(17) 0.6437(16) 0.2521(11) 0.038(4) Uani 1 1 d . . . . .
C01X C 0.6470(17) 0.4448(15) -0.1995(10) 0.039(4) Uani 1 1 d . . . . .
H01X H 0.627695 0.449004 -0.145193 0.047 Uiso 1 1 calc R U . . .
C01Y C 1.0774(17) 0.5911(15) -0.2864(10) 0.039(4) Uani 1 1 d . . . . .
H01Y H 1.052491 0.634034 -0.243922 0.047 Uiso 1 1 calc R U . . .
C01Z C 0.6252(17) 0.5068(15) -0.3357(10) 0.035(3) Uani 1 1 d . . . . .
C020 C 1.1479(18) 0.8508(16) 0.2014(11) 0.043(4) Uani 1 1 d . . . . .
H020 H 1.217074 0.808401 0.209117 0.052 Uiso 1 1 calc R U . . .
C021 C 0.5507(16) 0.8689(13) -0.2303(9) 0.032(3) Uani 1 1 d . . . . .
C022 C 0.7338(17) 0.3759(13) -0.2180(10) 0.033(3) Uani 1 1 d . . . . .
C023 C 0.317(2) 0.1208(16) -0.2666(10) 0.043(4) Uani 1 1 d . . . . .
H023 H 0.410989 0.175575 -0.257287 0.051 Uiso 1 1 calc R U . . .
C024 C 0.3081(17) -0.1386(15) -0.0443(11) 0.038(4) Uani 1 1 d . . . . .
H024 H 0.313282 -0.200793 -0.081129 0.045 Uiso 1 1 calc R U . . .
C025 C 0.8508(19) 1.1239(16) 0.2331(10) 0.042(4) Uani 1 1 d . . . . .
H025 H 0.781678 1.166360 0.227380 0.050 Uiso 1 1 calc R U . . .
C026 C 0.2799(18) 0.0544(15) -0.2053(10) 0.038(4) Uani 1 1 d . . . . .
H026 H 0.347382 0.067445 -0.151947 0.046 Uiso 1 1 calc R U . . .
C027 C 1.2968(17) 0.5106(15) 0.1137(10) 0.036(3) Uani 1 1 d . . . . .
C028 C 0.2074(16) -0.0789(14) -0.0731(10) 0.032(3) Uani 1 1 d . . . . .
C029 C 0.5002(16) 0.7700(13) -0.1963(9) 0.033(3) Uani 1 1 d . . . . .
H029 H 0.415769 0.707577 -0.222755 0.039 Uiso 1 1 calc R U . . .
C02A C 0.7158(16) 0.3280(14) 0.0904(10) 0.033(3) Uani 1 1 d . . . . .
C02B C 1.1666(19) 0.5254(16) 0.3137(13) 0.047(4) Uani 1 1 d . . . . .
H02B H 1.086297 0.483263 0.333622 0.056 Uiso 1 1 calc R U . . .
C02C C 1.0557(17) 1.0000(15) 0.2559(10) 0.038(4) Uani 1 1 d . . . . .
C02D C 0.3594(18) 0.8386(17) -0.3635(9) 0.041(4) Uani 1 1 d . . . . .
H02D H 0.303133 0.774244 -0.343638 0.050 Uiso 1 1 calc R U . . .
C02E C 0.583(2) 0.9922(16) -0.3425(11) 0.051(5) Uani 1 1 d . . . . .
H02E H 0.678477 1.034955 -0.309999 0.061 Uiso 1 1 calc R U . . .
C02F C 0.4006(17) -0.1104(14) 0.0362(11) 0.037(3) Uani 1 1 d . . . . .
H02F H 0.468927 -0.151633 0.053422 0.044 Uiso 1 1 calc R U . . .
C02G C 0.1066(18) -0.1054(15) -0.1599(11) 0.038(4) Uani 1 1 d . . . . .
C02H C 1.0348(17) 0.6050(14) -0.3693(10) 0.036(3) Uani 1 1 d . . . . .
H02H H 0.971561 0.651306 -0.383864 0.043 Uiso 1 1 calc R U . . .
C02I C 0.8457(18) 0.3031(15) -0.3203(11) 0.039(4) Uani 1 1 d . . . . .
H02I H 0.866174 0.301414 -0.374435 0.047 Uiso 1 1 calc R U . . .
C02J C 1.1997(19) 0.4558(17) -0.3269(11) 0.044(4) Uani 1 1 d . . . . .
H02J H 1.255927 0.404215 -0.313406 0.053 Uiso 1 1 calc R U . . .
C02K C -0.094(2) -0.1320(17) -0.3159(12) 0.049(4) Uani 1 1 d . . . . .
H02K H -0.164786 -0.139302 -0.367236 0.058 Uiso 1 1 calc R U . . .
C02L C 0.6590(15) 0.2248(13) 0.0360(10) 0.033(3) Uani 1 1 d . . . . .
H02L H 0.603359 0.157527 0.052995 0.040 Uiso 1 1 calc R U . . .
C02M C 0.214(3) 0.1052(18) -0.3410(15) 0.061(6) Uani 1 1 d . . . . .
C02N C 0.0433(19) -0.0489(16) -0.3003(10) 0.041(4) Uani 1 1 d . . . . .
C02O C 1.0614(17) 1.0870(15) 0.3188(10) 0.040(4) Uani 1 1 d . . . . .
H02O H 1.134294 1.103540 0.370348 0.048 Uiso 1 1 calc R U . . .
C02P C 1.3734(18) 0.4318(15) 0.0957(11) 0.040(4) Uani 1 1 d . . . . .
H02P H 1.425631 0.404192 0.141304 0.048 Uiso 1 1 calc R U . . .
C02Q C 0.3806(18) 0.3315(16) 0.3654(11) 0.043(4) Uani 1 1 d . . . . .
H02Q H 0.326505 0.384493 0.371575 0.052 Uiso 1 1 calc R U . . .
C02R C 0.538(2) 0.1763(15) 0.3461(11) 0.044(4) Uani 1 1 d . . . . .
H02R H 0.594080 0.124644 0.340692 0.053 Uiso 1 1 calc R U . . .
C02S C 1.158(2) 0.4739(17) -0.4116(14) 0.055(5) Uani 1 1 d . . . . .
H02S H 1.182792 0.431971 -0.454845 0.065 Uiso 1 1 calc R U . . .
C02T C -0.126(2) -0.2021(17) -0.2576(12) 0.050(5) Uani 1 1 d . . . . .
H02T H -0.218039 -0.260180 -0.269684 0.060 Uiso 1 1 calc R U . . .
C02U C 1.5213(17) 0.7106(15) 0.2245(11) 0.038(4) Uani 1 1 d . . . . .
H02U H 1.530774 0.688187 0.169678 0.046 Uiso 1 1 calc R U . . .
C02V C 1.2709(18) 0.6213(16) 0.3654(11) 0.042(4) Uani 1 1 d . . . . .
H02V H 1.261161 0.644377 0.420036 0.050 Uiso 1 1 calc R U . . .
C02W C 1.6123(19) 0.8381(18) 0.3546(12) 0.049(4) Uani 1 1 d . . . . .
C02Y C 0.8969(19) 0.2417(14) -0.2662(13) 0.046(5) Uani 1 1 d . . . . .
H02Y H 0.950940 0.193891 -0.283544 0.055 Uiso 1 1 calc R U . . .
C02Z C 0.753(3) 0.5873(19) 0.4070(12) 0.054(5) Uani 1 1 d . . . . .
H02Z H 0.702157 0.562344 0.448782 0.065 Uiso 1 1 calc R U . . .
C030 C 0.1458(18) -0.0311(15) -0.2200(9) 0.037(4) Uani 1 1 d . . . . .
C031 C 0.4836(17) 0.3184(16) 0.4349(10) 0.042(4) Uani 1 1 d . . . . .
H031 H 0.499887 0.360873 0.488951 0.051 Uiso 1 1 calc R U . . .
C033 C 0.561(2) 0.2411(16) 0.4217(10) 0.048(5) Uani 1 1 d . . . . .
H033 H 0.633332 0.233218 0.467703 0.058 Uiso 1 1 calc R U . . .
C35 C 0.392(3) 0.958(2) -0.4645(17) 0.069(6) Uani 1 1 d . U . . .
H35 H 0.352311 0.980931 -0.516340 0.083 Uiso 1 1 calc R U . . .

loop_
_atom_site_aniso_label
_atom_site_aniso_U_11
_atom_site_aniso_U_22
_atom_site_aniso_U_33
_atom_site_aniso_U_23
_atom_site_aniso_U_13
_atom_site_aniso_U_12
Br01 0.0523(10) 0.0557(12) 0.0333(8) 0.0038(8) 0.0065(7) 0.0175(9)
Br02 0.0559(11) 0.0450(11) 0.0493(10) -0.0063(8) 0.0119(9) 0.0083(9)
Br03 0.0531(11) 0.0409(11) 0.0611(12) 0.0058(9) 0.0063(9) 0.0124(8)
Br04 0.140(2) 0.0592(14) 0.0508(12) 0.0227(11) 0.0401(14) 0.0509(15)
O005 0.034(6) 0.049(8) 0.073(9) 0.014(7) 0.012(6) 0.011(6)
O006 0.042(6) 0.026(6) 0.053(7) 0.004(5) 0.018(5) 0.012(5)
N007 0.038(7) 0.028(7) 0.039(7) 0.006(6) -0.004(6) 0.006(6)
O008 0.038(6) 0.039(7) 0.051(7) -0.008(5) 0.011(5) 0.005(5)
N009 0.030(6) 0.026(7) 0.039(7) 0.011(5) 0.014(5) 0.008(5)
C00A 0.029(7) 0.022(7) 0.038(8) 0.007(6) 0.016(6) 0.011(6)
N00B 0.026(6) 0.041(8) 0.055(8) 0.007(6) 0.016(6) 0.018(6)
C00C 0.047(8) 0.047(9) 0.012(6) 0.013(6) 0.015(6) 0.027(7)
N00D 0.032(6) 0.025(6) 0.032(6) 0.006(5) 0.007(5) 0.012(5)
O00E 0.050(7) 0.028(6) 0.073(9) 0.005(6) 0.026(6) 0.014(5)
C00F 0.034(8) 0.031(8) 0.038(8) 0.011(6) 0.013(6) 0.013(6)
C00G 0.074(13) 0.058(12) 0.034(9) 0.001(8) 0.009(8) 0.042(11)
C00H 0.029(7) 0.019(7) 0.041(8) 0.005(6) 0.016(6) 0.009(6)
C00I 0.030(7) 0.026(8) 0.032(7) 0.006(6) 0.009(6) 0.004(6)
C00J 0.025(7) 0.028(8) 0.036(8) 0.000(6) 0.006(6) 0.006(6)
C00K 0.038(8) 0.043(10) 0.036(8) 0.004(7) 0.012(7) 0.009(7)
C00L 0.034(8) 0.052(11) 0.038(8) -0.004(8) 0.008(7) 0.000(8)
C00M 0.029(7) 0.023(7) 0.038(8) 0.007(6) 0.014(6) 0.006(6)
C00N 0.026(7) 0.024(8) 0.049(9) 0.010(7) 0.008(6) 0.004(6)
C00O 0.030(7) 0.028(8) 0.044(8) 0.005(6) 0.010(6) 0.015(6)
C00P 0.029(7) 0.038(9) 0.049(9) 0.025(7) 0.016(6) 0.019(7)
C00Q 0.039(8) 0.027(8) 0.034(7) 0.011(6) 0.014(6) 0.012(6)
C00R 0.021(6) 0.024(7) 0.040(8) 0.009(6) 0.014(6) 0.012(5)
C00S 0.026(7) 0.035(8) 0.033(7) 0.005(6) 0.010(6) 0.007(6)
C00T 0.039(8) 0.023(8) 0.043(8) -0.001(6) 0.014(7) 0.001(6)
C00U 0.025(7) 0.026(8) 0.055(10) 0.009(7) 0.008(7) 0.008(6)
C00V 0.026(7) 0.052(11) 0.054(10) 0.021(8) 0.014(7) 0.026(7)
C00W 0.030(7) 0.035(8) 0.030(7) 0.000(6) 0.007(6) 0.008(6)
C00X 0.031(7) 0.035(9) 0.045(9) 0.008(7) 0.008(6) 0.010(7)
C00Y 0.033(7) 0.017(7) 0.036(7) 0.008(6) 0.014(6) 0.013(6)
C00Z 0.026(7) 0.030(8) 0.054(9) 0.005(7) 0.009(7) 0.017(6)
O010 0.054(8) 0.050(9) 0.095(11) -0.021(8) -0.012(8) 0.024(7)
C011 0.025(7) 0.037(9) 0.037(8) 0.009(7) 0.013(6) 0.011(6)
C012 0.052(10) 0.097(17) 0.056(11) 0.057(11) 0.038(9) 0.048(12)
C013 0.025(7) 0.036(9) 0.043(9) 0.009(7) 0.008(6) 0.013(7)
C014 0.024(7) 0.026(8) 0.040(8) -0.012(6) 0.010(6) 0.007(6)
C015 0.030(7) 0.032(8) 0.043(8) 0.004(7) 0.011(6) 0.012(6)
C016 0.029(7) 0.037(9) 0.034(8) -0.003(6) 0.011(6) 0.014(6)
C017 0.045(10) 0.065(13) 0.057(11) 0.007(9) 0.014(8) 0.043(10)
C018 0.033(7) 0.024(7) 0.029(7) 0.002(6) 0.010(6) 0.008(6)
C019 0.069(13) 0.049(12) 0.068(13) 0.021(10) 0.020(11) 0.002(10)
C01A 0.035(8) 0.049(10) 0.040(8) 0.005(7) 0.018(7) 0.014(7)
C01B 0.036(8) 0.024(7) 0.041(8) 0.017(6) 0.026(6) 0.012(6)
C01C 0.034(8) 0.028(8) 0.053(10) -0.005(7) 0.013(7) 0.011(7)
C01D 0.041(9) 0.026(8) 0.051(10) -0.014(7) 0.010(8) 0.012(7)
C01E 0.031(7) 0.042(9) 0.025(7) 0.001(6) 0.004(6) 0.011(7)
C01F 0.026(7) 0.046(10) 0.047(9) 0.022(7) 0.021(6) 0.011(7)
C01G 0.049(9) 0.037(9) 0.035(8) 0.008(7) 0.018(7) 0.001(7)
C01H 0.038(8) 0.026(8) 0.058(10) 0.015(7) 0.010(7) 0.008(7)
C01I 0.036(8) 0.031(8) 0.046(9) 0.002(7) 0.011(7) 0.008(7)
C01J 0.025(7) 0.029(8) 0.043(8) 0.002(6) 0.014(6) 0.012(6)
C01K 0.038(8) 0.037(9) 0.035(8) 0.013(7) 0.021(6) 0.018(7)
C01L 0.025(7) 0.036(9) 0.039(8) -0.003(7) 0.011(6) 0.004(6)
C01M 0.032(7) 0.025(8) 0.050(9) 0.020(7) 0.016(7) 0.011(6)
C01N 0.034(8) 0.024(8) 0.063(11) -0.001(7) 0.009(7) 0.012(6)
C01O 0.033(8) 0.030(8) 0.033(7) 0.008(6) 0.011(6) 0.007(6)
C01P 0.038(8) 0.042(10) 0.049(9) 0.001(7) 0.007(7) 0.029(8)
C01Q 0.027(7) 0.030(8) 0.048(9) 0.010(7) 0.011(6) 0.018(6)
C01R 0.055(11) 0.060(13) 0.063(13) -0.007(10) -0.006(10) 0.028(10)
C01S 0.052(10) 0.042(10) 0.053(10) 0.013(8) 0.039(9) 0.010(8)
C01T 0.024(7) 0.032(8) 0.036(8) -0.012(6) 0.006(6) -0.003(6)
C01U 0.054(11) 0.053(12) 0.061(12) 0.024(9) 0.018(9) 0.024(9)
C01V 0.031(8) 0.047(10) 0.050(9) 0.025(8) 0.014(7) 0.027(7)
C01X 0.035(8) 0.045(10) 0.040(8) -0.004(7) 0.020(7) 0.011(7)
C01Y 0.032(8) 0.046(10) 0.034(8) -0.004(7) 0.008(6) 0.007(7)
C01Z 0.036(8) 0.039(9) 0.033(8) 0.008(6) 0.010(6) 0.013(7)
C020 0.034(8) 0.051(11) 0.053(10) 0.024(9) 0.014(7) 0.019(8)
C021 0.035(8) 0.026(8) 0.032(7) -0.012(6) 0.002(6) 0.014(6)
C022 0.031(7) 0.018(7) 0.048(9) 0.000(6) 0.014(7) 0.000(6)
C023 0.060(11) 0.040(10) 0.033(8) 0.008(7) 0.019(7) 0.017(8)
C024 0.031(7) 0.038(9) 0.042(9) -0.010(7) 0.012(7) 0.009(7)
C025 0.047(9) 0.046(10) 0.037(8) 0.014(7) 0.017(7) 0.014(8)
C026 0.043(9) 0.042(10) 0.031(8) 0.006(7) 0.011(7) 0.011(7)
C027 0.032(8) 0.038(9) 0.040(8) 0.009(7) 0.004(6) 0.014(7)
C028 0.030(7) 0.033(8) 0.036(8) 0.003(6) 0.011(6) 0.010(6)
C029 0.030(7) 0.028(8) 0.031(7) -0.011(6) 0.006(6) -0.001(6)
C02A 0.028(7) 0.037(9) 0.040(8) 0.017(7) 0.008(6) 0.014(6)
C02B 0.033(8) 0.049(11) 0.066(12) 0.015(9) 0.024(8) 0.014(8)
C02C 0.033(8) 0.042(10) 0.036(8) 0.019(7) 0.004(6) 0.008(7)
C02D 0.039(8) 0.055(11) 0.021(7) -0.013(7) 0.005(6) 0.006(8)
C02E 0.067(12) 0.037(10) 0.040(9) 0.004(8) 0.001(8) 0.012(9)
C02F 0.033(8) 0.035(9) 0.048(9) 0.007(7) 0.011(7) 0.020(7)
C02G 0.037(8) 0.047(10) 0.043(9) 0.002(7) 0.021(7) 0.022(7)
C02H 0.038(8) 0.035(9) 0.032(8) 0.007(6) 0.001(6) 0.012(7)
C02I 0.043(9) 0.038(9) 0.041(9) -0.001(7) 0.027(7) 0.008(7)
C02J 0.043(9) 0.052(11) 0.045(9) 0.004(8) 0.011(7) 0.028(8)
C02K 0.051(10) 0.051(11) 0.039(9) -0.014(8) 0.001(8) 0.022(9)
C02L 0.023(7) 0.024(8) 0.051(9) 0.011(7) 0.013(6) 0.002(6)
C02M 0.094(17) 0.040(11) 0.070(13) 0.018(10) 0.040(12) 0.034(12)
C02N 0.047(9) 0.055(11) 0.032(8) -0.002(7) 0.013(7) 0.034(9)
C02O 0.028(7) 0.045(10) 0.038(8) 0.008(7) 0.002(6) -0.002(7)
C02P 0.033(8) 0.040(9) 0.053(10) 0.017(8) 0.009(7) 0.019(7)
C02Q 0.039(9) 0.046(10) 0.043(9) -0.008(8) 0.012(7) 0.011(8)
C02R 0.056(10) 0.036(9) 0.041(9) 0.003(7) 0.003(8) 0.021(8)
C02S 0.047(10) 0.035(10) 0.070(13) -0.018(9) 0.013(9) 0.002(8)
C02T 0.045(10) 0.050(11) 0.050(10) -0.011(9) 0.007(8) 0.014(9)
C02U 0.030(7) 0.044(10) 0.041(8) 0.011(7) 0.011(6) 0.009(7)
C02V 0.040(9) 0.053(11) 0.038(8) 0.011(8) 0.014(7) 0.020(8)
C02W 0.034(8) 0.058(12) 0.053(10) 0.012(9) -0.005(7) 0.019(8)
C02Y 0.040(9) 0.021(8) 0.071(12) -0.012(8) 0.030(9) -0.009(7)
C02Z 0.081(14) 0.060(13) 0.038(9) 0.012(9) 0.028(9) 0.034(12)
C030 0.038(8) 0.048(10) 0.028(7) -0.001(7) 0.007(6) 0.021(7)
C031 0.033(8) 0.056(11) 0.029(8) -0.008(7) 0.006(6) 0.003(8)
C033 0.074(12) 0.049(11) 0.021(7) 0.015(7) 0.004(7) 0.018(9)
C35 0.070(11) 0.049(10) 0.093(12) 0.011(9) -0.002(9) 0.040(9)

loop_
_atom_type_symbol
_atom_type_description
_atom_type_scat_dispersion_real
_atom_type_scat_dispersion_imag
_atom_type_scat_source
C C 0.0181 0.0091 'International Tables Vol C Tables 4.2.6.8 and 6.1.1.4'
H H 0.0000 0.0000 'International Tables Vol C Tables 4.2.6.8 and 6.1.1.4'
Br Br -0.6763 1.2805 'International Tables Vol C Tables 4.2.6.8 and 6.1.1.4'
N N 0.0311 0.0180 'International Tables Vol C Tables 4.2.6.8 and 6.1.1.4'
O O 0.0492 0.0322 'International Tables Vol C Tables 4.2.6.8 and 6.1.1.4'

loop_
_geom_angle_atom_site_label_1
_geom_angle_atom_site_label_2
_geom_angle_atom_site_label_3
_geom_angle
_geom_angle_site_symmetry_1
_geom_angle_site_symmetry_3
_geom_angle_publ_flag
C00X O005 H005 109.5 . . ?
C01M O006 H006 109.5 . . ?
C00R N007 H007 125.2 . . ?
C021 N007 H007 125.2 . . ?
C021 N007 C00R 109.6(13) . . ?
C01D O008 H008 109.5 . . ?
C00H N009 H009 124.8 . . ?
C00H N009 C013 110.4(12) . . ?
C013 N009 H009 124.8 . . ?
C00M C00A C01O 104.9(13) . . ?
C02F C00A C00M 119.5(14) . . ?
C02F C00A C01O 135.6(14) . . ?
C00Z N00B H00B 123.9 . . ?
C00Z N00B C01L 112.2(13) . . ?
C01L N00B H00B 123.9 . . ?
C02H C00C H00C 120.8 . . ?
C02H C00C C02S 118.5(14) . . ?
C02S C00C H00C 120.8 . . ?
C00M N00D H00D 126.1 . . ?
C00M N00D C00S 107.8(12) . . ?
C00S N00D H00D 126.1 . . ?
C01C O00E H00E 109.5 . . ?
C00H C00F H00F 120.5 . . ?
C01Q C00F H00F 120.5 . . ?
C01Q C00F C00H 119.0(14) . . ?
C02M C00G H00G 120.3 . . ?
C02M C00G C02N 119.5(18) . . ?
C02N C00G H00G 120.3 . . ?
N009 C00H C00F 131.2(13) . . ?
N009 C00H C02A 107.3(13) . . ?
C00F C00H C02A 121.5(14) . . ?
C01E C00I C00S 121.1(13) . . ?
C02R C00I C00S 121.9(15) . . ?
C02R C00I C01E 117.0(14) . . ?
C01L C00J C01Y 121.1(14) . . ?
C02J C00J C01L 121.0(15) . . ?
C02J C00J C01Y 117.9(15) . . ?
C025 C00K Br02 117.5(13) . . ?
C02O C00K Br02 119.5(13) . . ?
C02O C00K C025 122.8(16) . . ?
C01T C00L H00L 121.1 . . ?
C01Z C00L H00L 121.1 . . ?
C01Z C00L C01T 117.9(15) . . ?
C00A C00M C00Q 122.2(14) . . ?
N00D C00M C00A 109.8(13) . . ?
N00D C00M C00Q 128.1(14) . . ?
C00R C00N H00N 121.1 . . ?
C00R C00N C018 117.7(13) . . ?
C018 C00N H00N 121.1 . . ?
C00Z C00O H00O 121.3 . . ?
C00Z C00O C027 117.5(14) . . ?
C027 C00O H00O 121.3 . . ?
C00X C00P C01V 120.2(16) . . ?
C00X C00P C027 119.7(15) . . ?
C01V C00P C027 120.1(13) . . ?
C00M C00Q H00Q 121.5 . . ?
C028 C00Q C00M 117.1(14) . . ?
C028 C00Q H00Q 121.5 . . ?
N007 C00R C014 107.4(13) . . ?
C00N C00R N007 129.8(13) . . ?
C00N C00R C014 122.8(13) . . ?
N00D C00S C00I 121.9(14) . . ?
C01O C00S N00D 109.8(13) . . ?
C01O C00S C00I 128.1(14) . . ?
C01C C00T C01Q 122.6(15) . . ?
C01C C00T C022 117.0(15) . . ?
C022 C00T C01Q 120.3(14) . . ?
C020 C00U H00U 118.9 . . ?
C020 C00U C02C 122.2(16) . . ?
C02C C00U H00U 118.9 . . ?
C017 C00V C01V 120.9(15) . . ?
C02V C00V C017 121.3(17) . . ?
C02V C00V C01V 117.7(17) . . ?
C011 C00W H00W 119.6 . . ?
C025 C00W H00W 119.6 . . ?
C025 C00W C011 120.7(15) . . ?
O005 C00X C02B 117.8(15) . . ?
C00P C00X O005 120.7(16) . . ?
C00P C00X C02B 121.4(16) . . ?
C014 C00Y H00Y 120.0 . . ?
C01J C00Y H00Y 120.0 . . ?
C01J C00Y C014 120.1(13) . . ?
N00B C00Z C00O 130.0(14) . . ?
N00B C00Z C015 107.0(14) . . ?
C015 C00Z C00O 122.9(15) . . ?
H01B O010 H01C 104.6 . . ?
C00W C011 C01B 122.0(14) . . ?
C00W C011 C02C 117.9(15) . . ?
C01B C011 C02C 120.0(14) . . ?
C01U C012 H012 115.7 . . ?
C02Z C012 H012 115.7 . . ?
C02Z C012 C01U 129(2) . . ?
N009 C013 C01K 124.1(14) . . ?
C01F C013 N009 107.2(14) . . ?
C01F C013 C01K 128.7(15) . . ?
C00Y C014 C00R 117.7(13) . . ?
C00Y C014 C029 136.8(14) . . ?
C029 C014 C00R 105.5(13) . . ?
C00Z C015 C01N 107.0(14) . . ?
C00Z C015 C01P 119.0(15) . . ?
C01N C015 C01P 133.9(15) . . ?
C02D C016 C021 117.1(14) . . ?
C02E C016 C021 122.2(15) . . ?
C02E C016 C02D 120.6(16) . . ?
C00V C017 H017 120.6 . . ?
C02W C017 C00V 118.8(18) . . ?
C02W C017 H017 120.6 . . ?
C00N C018 C01B 121.5(13) . . ?
C00N C018 C01J 120.0(14) . . ?
C01J C018 C01B 118.4(13) . . ?
C02E C019 H019 120.9 . . ?
C35 C019 H019 120.9 . . ?
C35 C019 C02E 118(2) . . ?
C01X C01A H01A 121.1 . . ?
C01Z C01A H01A 121.1 . . ?
C01Z C01A C01X 117.9(15) . . ?
C011 C01B C018 121.2(13) . . ?
C01M C01B C011 119.6(15) . . ?
C01M C01B C018 119.2(14) . . ?
O00E C01C C00T 120.9(15) . . ?
O00E C01C C02Y 120.0(15) . . ?
C00T C01C C02Y 119.0(17) . . ?
O008 C01D C02T 119.9(15) . . ?
C02G C01D O008 120.2(15) . . ?
C02G C01D C02T 119.9(18) . . ?
C00I C01E H01E 119.2 . . ?
C02Q C01E C00I 121.5(15) . . ?
C02Q C01E H01E 119.2 . . ?
C013 C01F H01F 125.6 . . ?
C013 C01F C02A 108.7(13) . . ?
C02A C01F H01F 125.6 . . ?
C01K C01G H01G 119.3 . . ?
C01U C01G H01G 119.3 . . ?
C01U C01G C01K 121.5(16) . . ?
C02U C01H H01H 120.5 . . ?
C02U C01H C02W 119.0(16) . . ?
C02W C01H H01H 120.5 . . ?
C01Q C01I H01I 119.6 . . ?
C01Q C01I C02L 120.9(15) . . ?
C02L C01I H01I 119.6 . . ?
C00Y C01J C018 121.6(14) . . ?
C00Y C01J H01J 119.2 . . ?
C018 C01J H01J 119.2 . . ?
C01G C01K C013 121.6(14) . . ?
C01G C01K C01S 119.1(16) . . ?
C01S C01K C013 119.3(15) . . ?
N00B C01L C00J 124.5(14) . . ?
N00B C01L C01N 104.7(14) . . ?
C01N C01L C00J 130.8(15) . . ?
O006 C01M C01B 123.2(15) . . ?
O006 C01M C020 116.8(14) . . ?
C01B C01M C020 120.1(16) . . ?
C015 C01N H01N 125.6 . . ?
C01L C01N C015 108.9(14) . . ?
C01L C01N H01N 125.6 . . ?
C00A C01O H01O 126.1 . . ?
C00S C01O C00A 107.8(13) . . ?
C00S C01O H01O 126.1 . . ?
C015 C01P H01P 120.8 . . ?
C02P C01P C015 118.4(14) . . ?
C02P C01P H01P 120.8 . . ?
C00F C01Q C00T 121.3(14) . . ?
C00F C01Q C01I 121.3(15) . . ?
C01I C01Q C00T 117.4(14) . . ?
C02D C01R H01R 121.1 . . ?
C02D C01R C35 118(2) . . ?
C35 C01R H01R 121.1 . . ?
C01K C01S H01S 120.3 . . ?
C02Z C01S C01K 119.3(18) . . ?
C02Z C01S H01S 120.3 . . ?
C022 C01T C00L 121.4(15) . . ?
C022 C01T C02I 119.6(16) . . ?
C02I C01T C00L 119.0(15) . . ?
C012 C01U H01U 122.9 . . ?
C01G C01U C012 114(2) . . ?
C01G C01U H01U 122.9 . . ?
C00P C01V C00V 120.2(14) . . ?
C00P C01V C02U 124.1(16) . . ?
C02U C01V C00V 115.7(16) . . ?
C01A C01X H01X 118.7 . . ?
C01A C01X C022 122.6(15) . . ?
C022 C01X H01X 118.7 . . ?
C00J C01Y H01Y 119.9 . . ?
C02H C01Y C00J 120.2(15) . . ?
C02H C01Y H01Y 119.9 . . ?
C00L C01Z Br01 119.7(12) . . ?
C00L C01Z C01A 122.6(16) . . ?
C01A C01Z Br01 117.5(13) . . ?
C00U C020 C01M 121.0(15) . . ?
C00U C020 H020 119.5 . . ?
C01M C020 H020 119.5 . . ?
N007 C021 C016 120.6(14) . . ?
C029 C021 N007 107.5(13) . . ?
C029 C021 C016 131.9(13) . . ?
C01T C022 C00T 120.7(15) . . ?
C01T C022 C01X 117.3(15) . . ?
C01X C022 C00T 121.9(15) . . ?
C026 C023 H023 121.0 . . ?
C02M C023 H023 121.0 . . ?
C02M C023 C026 118.0(18) . . ?
C028 C024 H024 118.8 . . ?
C02F C024 H024 118.8 . . ?
C02F C024 C028 122.5(15) . . ?
C00K C025 H025 120.4 . . ?
C00W C025 C00K 119.1(16) . . ?
C00W C025 H025 120.4 . . ?
C023 C026 H026 119.2 . . ?
C023 C026 C030 121.6(16) . . ?
C030 C026 H026 119.2 . . ?
C00O C027 C00P 118.5(14) . . ?
C02P C027 C00O 119.4(15) . . ?
C02P C027 C00P 122.0(14) . . ?
C00Q C028 C024 119.5(14) . . ?
C00Q C028 C02G 116.1(14) . . ?
C024 C028 C02G 124.4(14) . . ?
C014 C029 H029 125.1 . . ?
C021 C029 C014 109.9(13) . . ?
C021 C029 H029 125.1 . . ?
C00H C02A C01F 106.3(14) . . ?
C02L C02A C00H 118.9(14) . . ?
C02L C02A C01F 134.8(14) . . ?
C00X C02B H02B 119.6 . . ?
C00X C02B C02V 120.9(15) . . ?
C02V C02B H02B 119.6 . . ?
C00U C02C C011 117.0(16) . . ?
C02O C02C C00U 123.6(15) . . ?
C02O C02C C011 119.4(15) . . ?
C016 C02D H02D 120.0 . . ?
C01R C02D C016 120.0(18) . . ?
C01R C02D H02D 120.0 . . ?
C016 C02E C019 118.4(18) . . ?
C016 C02E H02E 120.8 . . ?
C019 C02E H02E 120.8 . . ?
C00A C02F C024 119.2(15) . . ?
C00A C02F H02F 120.4 . . ?
C024 C02F H02F 120.4 . . ?
C01D C02G C028 121.2(15) . . ?
C01D C02G C030 120.9(16) . . ?
C030 C02G C028 117.6(15) . . ?
C00C C02H H02H 119.0 . . ?
C01Y C02H C00C 122.0(15) . . ?
C01Y C02H H02H 119.0 . . ?
C01T C02I H02I 120.0 . . ?
C02Y C02I C01T 120.0(15) . . ?
C02Y C02I H02I 120.0 . . ?
C00J C02J H02J 119.5 . . ?
C00J C02J C02S 121.0(17) . . ?
C02S C02J H02J 119.5 . . ?
C02N C02K H02K 120.0 . . ?
C02T C02K H02K 120.0 . . ?
C02T C02K C02N 120.1(17) . . ?
C01I C02L H02L 120.8 . . ?
C02A C02L C01I 118.5(14) . . ?
C02A C02L H02L 120.8 . . ?
C00G C02M Br04 119.1(17) . . ?
C00G C02M C023 124.0(19) . . ?
C023 C02M Br04 116.7(17) . . ?
C00G C02N C030 117.9(17) . . ?
C02K C02N C00G 121.9(17) . . ?
C02K C02N C030 120.1(17) . . ?
C00K C02O C02C 120.0(15) . . ?
C00K C02O H02O 120.0 . . ?
C02C C02O H02O 120.0 . . ?
C01P C02P C027 122.6(15) . . ?
C01P C02P H02P 118.7 . . ?
C027 C02P H02P 118.7 . . ?
C01E C02Q H02Q 120.1 . . ?
C01E C02Q C031 119.9(17) . . ?
C031 C02Q H02Q 120.1 . . ?
C00I C02R H02R 119.5 . . ?
C033 C02R C00I 120.9(17) . . ?
C033 C02R H02R 119.5 . . ?
C00C C02S C02J 120.0(17) . . ?
C00C C02S H02S 120.0 . . ?
C02J C02S H02S 120.0 . . ?
C01D C02T H02T 119.5 . . ?
C02K C02T C01D 121.0(18) . . ?
C02K C02T H02T 119.5 . . ?
C01H C02U C01V 123.3(17) . . ?
C01H C02U H02U 118.4 . . ?
C01V C02U H02U 118.4 . . ?
C00V C02V H02V 120.2 . . ?
C02B C02V C00V 119.7(16) . . ?
C02B C02V H02V 120.2 . . ?
C017 C02W Br03 118.8(15) . . ?
C017 C02W C01H 122.1(18) . . ?
C01H C02W Br03 119.1(14) . . ?
C01C C02Y H02Y 118.2 . . ?
C02I C02Y C01C 123.7(17) . . ?
C02I C02Y H02Y 118.2 . . ?
C012 C02Z C01S 117.3(19) . . ?
C012 C02Z H02Z 121.4 . . ?
C01S C02Z H02Z 121.4 . . ?
C026 C030 C02G 123.2(14) . . ?
C026 C030 C02N 118.9(16) . . ?
C02G C030 C02N 117.9(16) . . ?
C02Q C031 H031 121.3 . . ?
C033 C031 C02Q 117.4(15) . . ?
C033 C031 H031 121.3 . . ?
C02R C033 C031 123.2(16) . . ?
C02R C033 H033 118.4 . . ?
C031 C033 H033 118.4 . . ?
C019 C35 C01R 125(2) . . ?
C019 C35 H35 117.7 . . ?
C01R C35 H35 117.7 . . ?

loop_
_geom_bond_atom_site_label_1
_geom_bond_atom_site_label_2
_geom_bond_distance
_geom_bond_site_symmetry_2
_geom_bond_publ_flag
Br01 C01Z 1.907(16) . ?
Br02 C00K 1.906(17) . ?
Br03 C02W 1.888(19) . ?
Br04 C02M 1.95(2) . ?
O005 H005 0.8400 . ?
O005 C00X 1.38(2) . ?
O006 H006 0.8400 . ?
O006 C01M 1.36(2) . ?
N007 H007 0.8800 . ?
N007 C00R 1.395(19) . ?
N007 C021 1.394(18) . ?
O008 H008 0.8400 . ?
O008 C01D 1.40(2) . ?
N009 H009 0.8800 . ?
N009 C00H 1.37(2) . ?
N009 C013 1.40(2) . ?
C00A C00M 1.41(2) . ?
C00A C01O 1.45(2) . ?
C00A C02F 1.36(2) . ?
N00B H00B 0.8800 . ?
N00B C00Z 1.37(2) . ?
N00B C01L 1.39(2) . ?
C00C H00C 0.9500 . ?
C00C C02H 1.37(2) . ?
C00C C02S 1.41(3) . ?
N00D H00D 0.8800 . ?
N00D C00M 1.37(2) . ?
N00D C00S 1.387(19) . ?
O00E H00E 0.8400 . ?
O00E C01C 1.35(2) . ?
C00F H00F 0.9500 . ?
C00F C00H 1.39(2) . ?
C00F C01Q 1.34(2) . ?
C00G H00G 0.9500 . ?
C00G C02M 1.35(3) . ?
C00G C02N 1.42(3) . ?
C00H C02A 1.41(2) . ?
C00I C00S 1.44(2) . ?
C00I C01E 1.42(2) . ?
C00I C02R 1.39(2) . ?
C00J C01L 1.43(2) . ?
C00J C01Y 1.44(2) . ?
C00J C02J 1.38(2) . ?
C00K C025 1.40(2) . ?
C00K C02O 1.34(3) . ?
C00L H00L 0.9500 . ?
C00L C01T 1.44(3) . ?
C00L C01Z 1.37(3) . ?
C00M C00Q 1.42(2) . ?
C00N H00N 0.9500 . ?
C00N C00R 1.37(2) . ?
C00N C018 1.40(2) . ?
C00O H00O 0.9500 . ?
C00O C00Z 1.40(2) . ?
C00O C027 1.42(2) . ?
C00P C00X 1.35(2) . ?
C00P C01V 1.40(3) . ?
C00P C027 1.51(2) . ?
C00Q H00Q 0.9500 . ?
C00Q C028 1.40(2) . ?
C00R C014 1.44(2) . ?
C00S C01O 1.36(2) . ?
C00T C01C 1.40(2) . ?
C00T C01Q 1.51(2) . ?
C00T C022 1.45(2) . ?
C00U H00U 0.9500 . ?
C00U C020 1.35(3) . ?
C00U C02C 1.42(2) . ?
C00V C017 1.41(3) . ?
C00V C01V 1.46(3) . ?
C00V C02V 1.41(2) . ?
C00W H00W 0.9500 . ?
C00W C011 1.41(2) . ?
C00W C025 1.39(2) . ?
C00X C02B 1.39(3) . ?
C00Y H00Y 0.9500 . ?
C00Y C014 1.39(2) . ?
C00Y C01J 1.36(2) . ?
C00Z C015 1.39(2) . ?
O010 H01B 0.8698 . ?
O010 H01C 0.8700 . ?
C011 C01B 1.43(2) . ?
C011 C02C 1.46(2) . ?
C012 H012 0.9500 . ?
C012 C01U 1.37(3) . ?
C012 C02Z 1.28(3) . ?
C013 C01F 1.37(2) . ?
C013 C01K 1.46(2) . ?
C014 C029 1.42(2) . ?
C015 C01N 1.42(2) . ?
C015 C01P 1.44(2) . ?
C016 C021 1.49(2) . ?
C016 C02D 1.42(2) . ?
C016 C02E 1.34(3) . ?
C017 H017 0.9500 . ?
C017 C02W 1.38(3) . ?
C018 C01B 1.50(2) . ?
C018 C01J 1.41(2) . ?
C019 H019 0.9500 . ?
C019 C02E 1.41(3) . ?
C019 C35 1.33(3) . ?
C01A H01A 0.9500 . ?
C01A C01X 1.40(3) . ?
C01A C01Z 1.40(2) . ?
C01B C01M 1.38(2) . ?
C01C C02Y 1.43(3) . ?
C01D C02G 1.36(2) . ?
C01D C02T 1.43(2) . ?
C01E H01E 0.9500 . ?
C01E C02Q 1.39(2) . ?
C01F H01F 0.9500 . ?
C01F C02A 1.43(2) . ?
C01G H01G 0.9500 . ?
C01G C01K 1.38(2) . ?
C01G C01U 1.36(3) . ?
C01H H01H 0.9500 . ?
C01H C02U 1.35(2) . ?
C01H C02W 1.41(3) . ?
C01I H01I 0.9500 . ?
C01I C01Q 1.39(2) . ?
C01I C02L 1.40(2) . ?
C01J H01J 0.9500 . ?
C01K C01S 1.39(2) . ?
C01L C01N 1.41(2) . ?
C01M C020 1.43(2) . ?
C01N H01N 0.9500 . ?
C01O H01O 0.9500 . ?
C01P H01P 0.9500 . ?
C01P C02P 1.37(2) . ?
C01R H01R 0.9500 . ?
C01R C02D 1.34(3) . ?
C01R C35 1.36(3) . ?
C01S H01S 0.9500 . ?
C01S C02Z 1.37(3) . ?
C01T C022 1.40(2) . ?
C01T C02I 1.41(2) . ?
C01U H01U 0.9500 . ?
C01V C02U 1.43(2) . ?
C01X H01X 0.9500 . ?
C01X C022 1.40(2) . ?
C01Y H01Y 0.9500 . ?
C01Y C02H 1.37(2) . ?
C020 H020 0.9500 . ?
C021 C029 1.38(2) . ?
C023 H023 0.9500 . ?
C023 C026 1.38(2) . ?
C023 C02M 1.37(3) . ?
C024 H024 0.9500 . ?
C024 C028 1.40(2) . ?
C024 C02F 1.39(2) . ?
C025 H025 0.9500 . ?
C026 H026 0.9500 . ?
C026 C030 1.39(2) . ?
C027 C02P 1.42(2) . ?
C028 C02G 1.50(2) . ?
C029 H029 0.9500 . ?
C02A C02L 1.38(2) . ?
C02B H02B 0.9500 . ?
C02B C02V 1.40(3) . ?
C02C C02O 1.40(3) . ?
C02D H02D 0.9500 . ?
C02E H02E 0.9500 . ?
C02F H02F 0.9500 . ?
C02G C030 1.43(2) . ?
C02H H02H 0.9500 . ?
C02I H02I 0.9500 . ?
C02I C02Y 1.31(3) . ?
C02J H02J 0.9500 . ?
C02J C02S 1.41(3) . ?
C02K H02K 0.9500 . ?
C02K C02N 1.40(3) . ?
C02K C02T 1.36(3) . ?
C02L H02L 0.9500 . ?
C02N C030 1.44(2) . ?
C02O H02O 0.9500 . ?
C02P H02P 0.9500 . ?
C02Q H02Q 0.9500 . ?
C02Q C031 1.40(2) . ?
C02R H02R 0.9500 . ?
C02R C033 1.36(2) . ?
C02S H02S 0.9500 . ?
C02T H02T 0.9500 . ?
C02U H02U 0.9500 . ?
C02V H02V 0.9500 . ?
C02Y H02Y 0.9500 . ?
C02Z H02Z 0.9500 . ?
C031 H031 0.9500 . ?
C031 C033 1.39(3) . ?
C033 H033 0.9500 . ?
C35 H35 0.9500 . ?

loop_
_geom_torsion_atom_site_label_1
_geom_torsion_atom_site_label_2
_geom_torsion_atom_site_label_3
_geom_torsion_atom_site_label_4
_geom_torsion
_geom_torsion_site_symmetry_1
_geom_torsion_site_symmetry_2
_geom_torsion_site_symmetry_3
_geom_torsion_site_symmetry_4
_geom_torsion_publ_flag
Br02 C00K C025 C00W -177.9(12) . . . . ?
Br02 C00K C02O C02C 177.9(12) . . . . ?
O005 C00X C02B C02V 177.1(16) . . . . ?
O006 C01M C020 C00U 179.3(14) . . . . ?
N007 C00R C014 C00Y 178.1(13) . . . . ?
N007 C00R C014 C029 -2.8(15) . . . . ?
N007 C021 C029 C014 -2.8(17) . . . . ?
O008 C01D C02G C028 -8(2) . . . . ?
O008 C01D C02G C030 178.1(14) . . . . ?
O008 C01D C02T C02K -179.2(16) . . . . ?
N009 C00H C02A C01F -1.0(16) . . . . ?
N009 C00H C02A C02L 178.5(13) . . . . ?
N009 C013 C01F C02A 0.3(17) . . . . ?
N009 C013 C01K C01G -13(2) . . . . ?
N009 C013 C01K C01S 165.7(16) . . . . ?
C00A C00M C00Q C028 0(2) . . . . ?
N00B C00Z C015 C01N -2.7(18) . . . . ?
N00B C00Z C015 C01P -179.3(15) . . . . ?
N00B C01L C01N C015 -2.9(17) . . . . ?
N00D C00M C00Q C028 -179.9(14) . . . . ?
N00D C00S C01O C00A -0.2(16) . . . . ?
O00E C01C C02Y C02I 178.1(16) . . . . ?
C00F C00H C02A C01F -179.4(14) . . . . ?
C00F C00H C02A C02L 0(2) . . . . ?
C00G C02N C030 C026 -1(2) . . . . ?
C00G C02N C030 C02G -179.2(15) . . . . ?
C00H N009 C013 C01F -1.0(17) . . . . ?
C00H N009 C013 C01K 180.0(14) . . . . ?
C00H C00F C01Q C00T 178.6(14) . . . . ?
C00H C00F C01Q C01I 1(2) . . . . ?
C00H C02A C02L C01I -1(2) . . . . ?
C00I C00S C01O C00A 174.5(14) . . . . ?
C00I C01E C02Q C031 2(3) . . . . ?
C00I C02R C033 C031 0(3) . . . . ?
C00J C01L C01N C015 176.8(15) . . . . ?
C00J C01Y C02H C00C -7(2) . . . . ?
C00J C02J C02S C00C 3(3) . . . . ?
C00L C01T C022 C00T -179.4(14) . . . . ?
C00L C01T C022 C01X 2(2) . . . . ?
C00L C01T C02I C02Y -179.6(15) . . . . ?
C00M C00A C01O C00S 0.0(16) . . . . ?
C00M C00A C02F C024 0(2) . . . . ?
C00M N00D C00S C00I -174.7(13) . . . . ?
C00M N00D C00S C01O 0.4(16) . . . . ?
C00M C00Q C028 C024 1(2) . . . . ?
C00M C00Q C028 C02G -179.7(13) . . . . ?
C00N C00R C014 C00Y 0(2) . . . . ?
C00N C00R C014 C029 178.6(14) . . . . ?
C00N C018 C01B C011 69.1(19) . . . . ?
C00N C018 C01B C01M -109.5(16) . . . . ?
C00N C018 C01J C00Y 0(2) . . . . ?
C00O C00Z C015 C01N 178.8(15) . . . . ?
C00O C00Z C015 C01P 2(2) . . . . ?
C00O C027 C02P C01P -4(3) . . . . ?
C00P C00X C02B C02V 0(3) . . . . ?
C00P C01V C02U C01H 178.5(15) . . . . ?
C00P C027 C02P C01P 177.5(16) . . . . ?
C00Q C028 C02G C01D -95.0(19) . . . . ?
C00Q C028 C02G C030 78.9(17) . . . . ?
C00R N007 C021 C016 -178.5(12) . . . . ?
C00R N007 C021 C029 1.0(17) . . . . ?
C00R C00N C018 C01B 176.0(13) . . . . ?
C00R C00N C018 C01J 1(2) . . . . ?
C00R C014 C029 C021 3.5(16) . . . . ?
C00S N00D C00M C00A -0.3(16) . . . . ?
C00S N00D C00M C00Q 179.5(14) . . . . ?
C00S C00I C01E C02Q 177.9(15) . . . . ?
C00S C00I C02R C033 -178.8(16) . . . . ?
C00T C01C C02Y C02I 2(2) . . . . ?
C00U C02C C02O C00K 177.9(16) . . . . ?
C00V C017 C02W Br03 179.4(12) . . . . ?
C00V C017 C02W C01H -3(3) . . . . ?
C00V C01V C02U C01H 1(2) . . . . ?
C00W C011 C01B C018 0(2) . . . . ?
C00W C011 C01B C01M 178.8(14) . . . . ?
C00W C011 C02C C00U -179.5(14) . . . . ?
C00W C011 C02C C02O -1(2) . . . . ?
C00X C00P C01V C00V -2(2) . . . . ?
C00X C00P C01V C02U -179.3(15) . . . . ?
C00X C00P C027 C00O 88.6(19) . . . . ?
C00X C00P C027 C02P -92.6(19) . . . . ?
C00X C02B C02V C00V 0(3) . . . . ?
C00Y C014 C029 C021 -177.7(16) . . . . ?
C00Z N00B C01L C00J -178.5(14) . . . . ?
C00Z N00B C01L C01N 1.3(17) . . . . ?
C00Z C00O C027 C00P -178.9(14) . . . . ?
C00Z C00O C027 C02P 2(2) . . . . ?
C00Z C015 C01N C01L 3.6(18) . . . . ?
C00Z C015 C01P C02P -3(2) . . . . ?
C011 C00W C025 C00K 1(2) . . . . ?
C011 C01B C01M O006 -178.0(13) . . . . ?
C011 C01B C01M C020 3(2) . . . . ?
C011 C02C C02O C00K -1(2) . . . . ?
C013 N009 C00H C00F 179.4(15) . . . . ?
C013 N009 C00H C02A 1.3(16) . . . . ?
C013 C01F C02A C00H 0.5(17) . . . . ?
C013 C01F C02A C02L -179.0(16) . . . . ?
C013 C01K C01S C02Z 177.1(17) . . . . ?
C014 C00Y C01J C018 -1(2) . . . . ?
C015 C01P C02P C027 4(3) . . . . ?
C016 C021 C029 C014 176.6(14) . . . . ?
C017 C00V C01V C00P 178.8(15) . . . . ?
C017 C00V C01V C02U -3(2) . . . . ?
C017 C00V C02V C02B -177.8(16) . . . . ?
C018 C00N C00R N007 -178.6(14) . . . . ?
C018 C00N C00R C014 0(2) . . . . ?
C018 C01B C01M O006 1(2) . . . . ?
C018 C01B C01M C020 -178.2(13) . . . . ?
C01A C01X C022 C00T -178.8(15) . . . . ?
C01A C01X C022 C01T 0(2) . . . . ?
C01B C011 C02C C00U 3(2) . . . . ?
C01B C011 C02C C02O -177.9(14) . . . . ?
C01B C018 C01J C00Y -175.5(13) . . . . ?
C01B C01M C020 C00U -2(2) . . . . ?
C01C C00T C01Q C00F 113.6(17) . . . . ?
C01C C00T C01Q C01I -69(2) . . . . ?
C01C C00T C022 C01T 0(2) . . . . ?
C01C C00T C022 C01X 179.2(15) . . . . ?
C01D C02G C030 C026 -178.0(16) . . . . ?
C01D C02G C030 C02N 0(2) . . . . ?
C01E C00I C00S N00D -3(2) . . . . ?
C01E C00I C00S C01O -177.6(15) . . . . ?
C01E C00I C02R C033 3(2) . . . . ?
C01E C02Q C031 C033 1(3) . . . . ?
C01F C013 C01K C01G 167.7(17) . . . . ?
C01F C013 C01K C01S -13(3) . . . . ?
C01F C02A C02L C01I 178.5(16) . . . . ?
C01G C01K C01S C02Z -4(3) . . . . ?
C01J C00Y C014 C00R 1(2) . . . . ?
C01J C00Y C014 C029 -177.7(16) . . . . ?
C01J C018 C01B C011 -115.4(15) . . . . ?
C01J C018 C01B C01M 66.0(18) . . . . ?
C01K C013 C01F C02A 179.3(15) . . . . ?
C01K C01G C01U C012 -1(3) . . . . ?
C01K C01S C02Z C012 4(3) . . . . ?
C01L N00B C00Z C00O 179.3(16) . . . . ?
C01L N00B C00Z C015 0.9(18) . . . . ?
C01L C00J C01Y C02H -179.0(15) . . . . ?
C01L C00J C02J C02S -179.2(16) . . . . ?
C01N C015 C01P C02P -178.9(17) . . . . ?
C01O C00A C00M N00D 0.2(15) . . . . ?
C01O C00A C00M C00Q -179.7(13) . . . . ?
C01O C00A C02F C024 178.7(16) . . . . ?
C01P C015 C01N C01L 179.4(17) . . . . ?
C01Q C00F C00H N009 -178.1(15) . . . . ?
C01Q C00F C00H C02A 0(2) . . . . ?
C01Q C00T C01C O00E 7(2) . . . . ?
C01Q C00T C01C C02Y -177.0(14) . . . . ?
C01Q C00T C022 C01T 176.4(13) . . . . ?
C01Q C00T C022 C01X -5(2) . . . . ?
C01Q C01I C02L C02A 2(2) . . . . ?
C01T C00L C01Z Br01 -180.0(11) . . . . ?
C01T C00L C01Z C01A -5(2) . . . . ?
C01T C02I C02Y C01C -2(3) . . . . ?
C01U C012 C02Z C01S -3(3) . . . . ?
C01U C01G C01K C013 -178.8(16) . . . . ?
C01U C01G C01K C01S 2(3) . . . . ?
C01V C00P C00X O005 -176.0(14) . . . . ?
C01V C00P C00X C02B 1(2) . . . . ?
C01V C00P C027 C00O -90.1(18) . . . . ?
C01V C00P C027 C02P 89(2) . . . . ?
C01V C00V C017 C02W 5(2) . . . . ?
C01V C00V C02V C02B 0(2) . . . . ?
C01X C01A C01Z Br01 -178.2(12) . . . . ?
C01X C01A C01Z C00L 7(2) . . . . ?
C01Y C00J C01L N00B 0(2) . . . . ?
C01Y C00J C01L C01N 179.9(16) . . . . ?
C01Y C00J C02J C02S -1(2) . . . . ?
C01Z C00L C01T C022 1(2) . . . . ?
C01Z C00L C01T C02I -178.2(15) . . . . ?
C01Z C01A C01X C022 -4(2) . . . . ?
C020 C00U C02C C011 -2(2) . . . . ?
C020 C00U C02C C02O 179.2(16) . . . . ?
C021 N007 C00R C00N 179.6(15) . . . . ?
C021 N007 C00R C014 1.2(16) . . . . ?
C021 C016 C02D C01R 179.4(16) . . . . ?
C021 C016 C02E C019 179.0(18) . . . . ?
C022 C00T C01C O00E -177.0(14) . . . . ?
C022 C00T C01C C02Y -1(2) . . . . ?
C022 C00T C01Q C00F -62(2) . . . . ?
C022 C00T C01Q C01I 115.4(16) . . . . ?
C022 C01T C02I C02Y 2(2) . . . . ?
C023 C026 C030 C02G 176.7(16) . . . . ?
C023 C026 C030 C02N -1(2) . . . . ?
C024 C028 C02G C01D 84(2) . . . . ?
C024 C028 C02G C030 -102.1(19) . . . . ?
C025 C00K C02O C02C 2(3) . . . . ?
C025 C00W C011 C01B 178.0(14) . . . . ?
C025 C00W C011 C02C 1(2) . . . . ?
C026 C023 C02M Br04 -179.4(13) . . . . ?
C026 C023 C02M C00G -5(3) . . . . ?
C027 C00O C00Z N00B -179.8(16) . . . . ?
C027 C00O C00Z C015 -2(2) . . . . ?
C027 C00P C00X O005 5(2) . . . . ?
C027 C00P C00X C02B -177.5(15) . . . . ?
C027 C00P C01V C00V 177.0(13) . . . . ?
C027 C00P C01V C02U -1(2) . . . . ?
C028 C024 C02F C00A 1(3) . . . . ?
C028 C02G C030 C026 8(2) . . . . ?
C028 C02G C030 C02N -174.1(13) . . . . ?
C02C C00U C020 C01M 1(3) . . . . ?
C02C C011 C01B C018 177.5(13) . . . . ?
C02C C011 C01B C01M -4(2) . . . . ?
C02D C016 C021 N007 -167.3(14) . . . . ?
C02D C016 C021 C029 13(2) . . . . ?
C02D C016 C02E C019 2(3) . . . . ?
C02D C01R C35 C019 3(4) . . . . ?
C02E C016 C021 N007 16(2) . . . . ?
C02E C016 C021 C029 -163.7(18) . . . . ?
C02E C016 C02D C01R -3(3) . . . . ?
C02E C019 C35 C01R -5(4) . . . . ?
C02F C00A C00M N00D 179.2(13) . . . . ?
C02F C00A C00M C00Q -1(2) . . . . ?
C02F C00A C01O C00S -178.7(17) . . . . ?
C02F C024 C028 C00Q -2(2) . . . . ?
C02F C024 C028 C02G 179.2(16) . . . . ?
C02G C01D C02T C02K 1(3) . . . . ?
C02H C00C C02S C02J -6(3) . . . . ?
C02I C01T C022 C00T -1(2) . . . . ?
C02I C01T C022 C01X -179.4(15) . . . . ?
C02J C00J C01L N00B 177.4(15) . . . . ?
C02J C00J C01L C01N -2(3) . . . . ?
C02J C00J C01Y C02H 3(2) . . . . ?
C02K C02N C030 C026 -178.1(16) . . . . ?
C02K C02N C030 C02G 4(2) . . . . ?
C02L C01I C01Q C00F -2(2) . . . . ?
C02L C01I C01Q C00T -179.5(14) . . . . ?
C02M C00G C02N C02K 177.6(18) . . . . ?
C02M C00G C02N C030 1(3) . . . . ?
C02M C023 C026 C030 4(3) . . . . ?
C02N C00G C02M Br04 176.9(13) . . . . ?
C02N C00G C02M C023 2(3) . . . . ?
C02N C02K C02T C01D 3(3) . . . . ?
C02O C00K C025 C00W -2(3) . . . . ?
C02Q C031 C033 C02R -2(3) . . . . ?
C02R C00I C00S N00D 178.3(15) . . . . ?
C02R C00I C00S C01O 4(2) . . . . ?
C02R C00I C01E C02Q -4(2) . . . . ?
C02S C00C C02H C01Y 8(3) . . . . ?
C02T C01D C02G C028 171.3(15) . . . . ?
C02T C01D C02G C030 -2(2) . . . . ?
C02T C02K C02N C00G 178.2(17) . . . . ?
C02T C02K C02N C030 -5(3) . . . . ?
C02U C01H C02W Br03 177.9(13) . . . . ?
C02U C01H C02W C017 0(3) . . . . ?
C02V C00V C017 C02W -177.9(17) . . . . ?
C02V C00V C01V C00P 1(2) . . . . ?
C02V C00V C01V C02U 178.9(15) . . . . ?
C02W C01H C02U C01V 1(3) . . . . ?
C02Z C012 C01U C01G 1(3) . . . . ?
C35 C019 C02E C016 2(3) . . . . ?
C35 C01R C02D C016 1(3) . . . . ?

loop_
_twin_individual_id
_twin_individual_mass_fraction_refined
1 0.635(5)
2 0.365(5)
